data_4347058
loop_
_publ_author_name
'\<Sembera, Filip'
'Plutnar, Jan'
'Higelin, Alexander'
'Janou\<sek, Zbyn\<ek'
'C\'isa\<rov\'a, Ivana'
'Michl, Josef'

_publ_section_title
;
 Metal Complexes with Very Large Dipole Moments: the Anionic Carborane
 Nitriles 12-NC-CB11X11(-) (X = H, F, CH3) as Ligands on Pt(II) and
 Pd(II).
;
_journal_issue 8
_journal_name_full 'Inorganic chemistry'
_journal_page_first 3797
_journal_page_last 3806
_journal_paper_doi 10.1021/acs.inorgchem.5b02678
_journal_volume 55
_journal_year 2016
_chemical_compound_source 'synthesized by the authors'
_chemical_formula_moiety 'C24 H62 B22 Cs2 N2'
_chemical_formula_sum 'C24 H62 B22 Cs2 N2'
_chemical_formula_weight 882.40
_space_group_IT_number 92
_space_group_name_Hall 'P 4abw 2nw'
_space_group_name_H-M_alt 'P 41 21 2'
_symmetry_cell_setting tetragonal
_symmetry_space_group_name_H-M 'P 41 21 2'
_atom_sites_solution_hydrogens difmap
_atom_sites_solution_primary direct
_atom_sites_solution_secondary difmap
_audit_creation_method SHELXL-97
_cell_angle_alpha 90.00
_cell_angle_beta 90.00
_cell_angle_gamma 90.00
_cell_formula_units_Z 4
_cell_length_a 12.53890(10)
_cell_length_b 12.53890(10)
_cell_length_c 27.2742(4)
_cell_measurement_reflns_used 9929
_cell_measurement_temperature 150(2)
_cell_measurement_theta_max 26.9730
_cell_measurement_theta_min 2.7400
_cell_volume 4288.16(8)
_computing_cell_refinement 'SAINT V8.27B (Bruker AXS Inc., 2012)'
_computing_data_collection 'Bruker Instrument Service v2012.12.0.3'
_computing_data_reduction 'SAINT V8.27B (Bruker AXS Inc., 2012)'
_computing_structure_refinement 'SHELXL-97 (Sheldrick, 2008)'
_computing_structure_solution 'SHELXS-97 (Sheldrick, 2008)'
_diffrn_ambient_temperature 150(2)
_diffrn_measured_fraction_theta_full 1.000
_diffrn_measured_fraction_theta_max 1.000
_diffrn_measurement_device_type 'Bruker APEX-II CCD'
_diffrn_measurement_method '\f and \w scans'
_diffrn_radiation_monochromator graphite
_diffrn_radiation_source 'fine-focus sealed tube'
_diffrn_radiation_type MoK\a
_diffrn_radiation_wavelength 0.71073
_diffrn_reflns_av_R_equivalents 0.0428
_diffrn_reflns_av_sigmaI/netI 0.0265
_diffrn_reflns_limit_h_max 16
_diffrn_reflns_limit_h_min -12
_diffrn_reflns_limit_k_max 16
_diffrn_reflns_limit_k_min -14
_diffrn_reflns_limit_l_max 27
_diffrn_reflns_limit_l_min -35
_diffrn_reflns_number 40968
_diffrn_reflns_theta_full 27.50
_diffrn_reflns_theta_max 27.50
_diffrn_reflns_theta_min 1.79
_diffrn_standards_number 0
_exptl_absorpt_coefficient_mu 1.722
_exptl_absorpt_correction_T_max 0.7690
_exptl_absorpt_correction_T_min 0.6096
_exptl_absorpt_correction_type numerical
_exptl_absorpt_process_details 'SADABS V2012/1 (Bruker AXS Inc.)'
_exptl_crystal_colour colourless
_exptl_crystal_density_diffrn 1.367
_exptl_crystal_density_method 'not measured'
_exptl_crystal_description octahedrons
_exptl_crystal_F_000 1760
_exptl_crystal_size_max 0.32
_exptl_crystal_size_mid 0.23
_exptl_crystal_size_min 0.16
_refine_diff_density_max 1.221
_refine_diff_density_min -0.522
_refine_diff_density_rms 0.076
_refine_ls_abs_structure_details 'Flack H D (1983), Acta Cryst. A39, 876-881'
_refine_ls_abs_structure_Flack 0.00(3)
_refine_ls_extinction_method none
_refine_ls_goodness_of_fit_ref 1.114
_refine_ls_hydrogen_treatment constr
_refine_ls_matrix_type full
_refine_ls_number_parameters 238
_refine_ls_number_reflns 4925
_refine_ls_number_restraints 0
_refine_ls_restrained_S_all 1.114
_refine_ls_R_factor_all 0.0386
_refine_ls_R_factor_gt 0.0348
_refine_ls_shift/su_max 0.001
_refine_ls_shift/su_mean 0.000
_refine_ls_structure_factor_coef Fsqd
_refine_ls_weighting_details 'calc w=1/[\s^2^(Fo^2^)+(0.0388P)^2^+3.7979P] where P=(Fo^2^+2Fc^2^)/3'
_refine_ls_weighting_scheme calc
_refine_ls_wR_factor_gt 0.0839
_refine_ls_wR_factor_ref 0.0855
_reflns_number_gt 4561
_reflns_number_total 4925
_reflns_threshold_expression I>2\s(I)
_cod_data_source_file ic5b02678_si_002.cif
_cod_data_source_block fs_577_cs_plutnar
_cod_database_code 4347058

loop_
_symmetry_equiv_pos_as_xyz
'x, y, z'
'-y+1/2, x+1/2, z+1/4'
'y+1/2, -x+1/2, z+3/4'
'x+1/2, -y+1/2, -z+3/4'
'-x+1/2, y+1/2, -z+1/4'
'-x, -y, z+1/2'
'y, x, -z'
'-y, -x, -z+1/2'

loop_
_atom_site_label
_atom_site_type_symbol
_atom_site_fract_x
_atom_site_fract_y
_atom_site_fract_z
_atom_site_U_iso_or_equiv
_atom_site_adp_type
_atom_site_occupancy
_atom_site_symmetry_multiplicity
_atom_site_calc_flag
_atom_site_refinement_flags
_atom_site_disorder_assembly
_atom_site_disorder_group
C1 C 0.8711(3) 0.1158(2) 1.01220(10) 0.0200(6) Uani 1 1 d . A 1
H1 H 0.9303 0.0733 1.0223 0.024 Uiso 1 1 d R A 1
B2 B 0.7424(3) 0.0698(3) 1.01222(13) 0.0197(8) Uani 1 1 d . A 1
B3 B 0.7880(3) 0.1677(3) 1.05515(13) 0.0236(8) Uani 1 1 d . A 1
B4 B 0.8867(3) 0.2475(3) 1.02569(13) 0.0226(8) Uani 1 1 d . A 1
B5 B 0.9042(3) 0.1990(3) 0.96448(14) 0.0194(8) Uani 1 1 d . A 1
B6 B 0.8157(3) 0.0879(3) 0.95629(13) 0.0201(7) Uani 1 1 d . A 1
B7 B 0.6656(3) 0.1842(3) 1.02325(13) 0.0222(7) Uani 1 1 d . A 1
B8 B 0.7534(3) 0.2957(3) 1.03158(13) 0.0223(7) Uani 1 1 d . A 1
B9 B 0.8261(3) 0.3147(3) 0.97538(13) 0.0199(7) Uani 1 1 d . A 1
B10 B 0.7825(3) 0.2155(3) 0.93231(11) 0.0169(6) Uani 1 1 d . A 1
B11 B 0.6823(3) 0.1354(3) 0.96170(12) 0.0181(6) Uani 1 1 d . A 1
B12 B 0.6924(3) 0.2733(3) 0.97437(12) 0.0174(7) Uani 1 1 d . A 1
C2 C 0.6001(3) 0.3556(3) 0.95697(12) 0.0261(7) Uani 1 1 d . A 1
C3 C 0.7149(3) -0.0490(3) 1.02994(16) 0.0355(9) Uani 1 1 d . A 1
H3A H 0.6826 -0.0887 1.0028 0.053 Uiso 1 1 calc R A 1
H3B H 0.6648 -0.0460 1.0575 0.053 Uiso 1 1 calc R A 1
H3C H 0.7805 -0.0848 1.0404 0.053 Uiso 1 1 calc R A 1
C4 C 0.8009(4) 0.1407(4) 1.11187(13) 0.0391(9) Uani 1 1 d . A 1
H4A H 0.8578 0.0879 1.1161 0.059 Uiso 1 1 calc R A 1
H4B H 0.7337 0.1118 1.1245 0.059 Uiso 1 1 calc R A 1
H4C H 0.8192 0.2058 1.1299 0.059 Uiso 1 1 calc R A 1
C5 C 0.9870(4) 0.2894(3) 1.05592(16) 0.0388(10) Uani 1 1 d . A 1
H5A H 1.0266 0.2285 1.0692 0.058 Uiso 1 1 calc R A 1
H5B H 0.9625 0.3347 1.0829 0.058 Uiso 1 1 calc R A 1
H5C H 1.0336 0.3308 1.0343 0.058 Uiso 1 1 calc R A 1
C6 C 1.0206(3) 0.1972(3) 0.94118(14) 0.0332(9) Uani 1 1 d . A 1
H6A H 1.0648 0.1451 0.9587 0.050 Uiso 1 1 calc R A 1
H6B H 1.0529 0.2682 0.9440 0.050 Uiso 1 1 calc R A 1
H6C H 1.0159 0.1772 0.9065 0.050 Uiso 1 1 calc R A 1
C7 C 0.8518(3) -0.0107(3) 0.92391(14) 0.0339(9) Uani 1 1 d . A 1
H7A H 0.8943 0.0146 0.8961 0.051 Uiso 1 1 calc R A 1
H7B H 0.7887 -0.0484 0.9117 0.051 Uiso 1 1 calc R A 1
H7C H 0.8948 -0.0594 0.9439 0.051 Uiso 1 1 calc R A 1
C8 C 0.5509(3) 0.1772(4) 1.05070(14) 0.0367(8) Uani 1 1 d . A 1
H8A H 0.4994 0.1416 1.0292 0.055 Uiso 1 1 calc R A 1
H8B H 0.5257 0.2493 1.0582 0.055 Uiso 1 1 calc R A 1
H8C H 0.5585 0.1366 1.0812 0.055 Uiso 1 1 calc R A 1
C9 C 0.7236(4) 0.3923(3) 1.06731(13) 0.0379(10) Uani 1 1 d . A 1
H9A H 0.7712 0.4527 1.0608 0.057 Uiso 1 1 calc R A 1
H9B H 0.7318 0.3695 1.1015 0.057 Uiso 1 1 calc R A 1
H9C H 0.6496 0.4140 1.0615 0.057 Uiso 1 1 calc R A 1
C10 C 0.8646(3) 0.4315(3) 0.95740(15) 0.0325(8) Uani 1 1 d . A 1
H10A H 0.8068 0.4660 0.9391 0.049 Uiso 1 1 calc R A 1
H10B H 0.9273 0.4243 0.9362 0.049 Uiso 1 1 calc R A 1
H10C H 0.8829 0.4751 0.9860 0.049 Uiso 1 1 calc R A 1
C11 C 0.7827(3) 0.2360(3) 0.87430(11) 0.0286(8) Uani 1 1 d . A 1
H11A H 0.7477 0.1762 0.8577 0.043 Uiso 1 1 calc R A 1
H11B H 0.8564 0.2421 0.8627 0.043 Uiso 1 1 calc R A 1
H11C H 0.7442 0.3021 0.8671 0.043 Uiso 1 1 calc R A 1
C12 C 0.5835(3) 0.0828(3) 0.93141(13) 0.0281(8) Uani 1 1 d . A 1
H12A H 0.5173 0.1202 0.9398 0.042 Uiso 1 1 calc R A 1
H12B H 0.5768 0.0073 0.9401 0.042 Uiso 1 1 calc R A 1
H12C H 0.5969 0.0894 0.8961 0.042 Uiso 1 1 calc R A 1
N1 N 0.5437(3) 0.4081(3) 0.94828(11) 0.0410(9) Uani 1 1 d . A 1
Cs1 Cs 0.63222(2) 0.63222(2) 1.0000 0.04335(10) Uani 1 2 d S B 2
Cs2 Cs 0.31788(2) 0.31788(2) 1.0000 0.04290(10) Uani 1 2 d S B 2

loop_
_atom_site_aniso_label
_atom_site_aniso_U_11
_atom_site_aniso_U_22
_atom_site_aniso_U_33
_atom_site_aniso_U_23
_atom_site_aniso_U_13
_atom_site_aniso_U_12
C1 0.0181(15) 0.0180(16) 0.0239(14) 0.0030(11) -0.0051(11) 0.0021(11)
B2 0.0157(16) 0.0196(18) 0.024(2) 0.0071(13) -0.0043(13) -0.0053(14)
B3 0.0271(19) 0.0262(19) 0.0174(15) 0.0054(14) -0.0027(13) -0.0002(15)
B4 0.027(2) 0.0189(18) 0.0220(17) 0.0051(14) -0.0078(15) -0.0071(16)
B5 0.0190(17) 0.0192(18) 0.0200(17) 0.0036(14) -0.0027(13) -0.0039(14)
B6 0.0181(17) 0.0197(18) 0.0224(17) 0.0025(14) -0.0037(15) 0.0023(15)
B7 0.0221(18) 0.0246(19) 0.0198(16) 0.0089(14) 0.0029(13) 0.0025(16)
B8 0.032(2) 0.0170(17) 0.0178(16) -0.0012(13) -0.0046(14) 0.0005(14)
B9 0.0226(18) 0.0156(16) 0.0213(16) 0.0044(13) -0.0036(14) -0.0047(15)
B10 0.0176(17) 0.0173(17) 0.0159(14) 0.0021(13) -0.0014(13) 0.0026(11)
B11 0.0173(16) 0.0190(16) 0.0180(15) 0.0029(13) -0.0024(13) -0.0051(15)
B12 0.0175(17) 0.0198(17) 0.0150(14) -0.0005(12) 0.0004(12) -0.0020(14)
C2 0.0320(19) 0.0239(18) 0.0223(16) -0.0086(13) 0.0105(13) -0.0046(15)
C3 0.0229(19) 0.0267(19) 0.057(3) 0.0167(18) -0.0039(17) -0.0048(15)
C4 0.055(3) 0.042(2) 0.0201(17) 0.0097(15) -0.0047(16) 0.0074(18)
C5 0.043(2) 0.030(2) 0.044(2) -0.0003(17) -0.0228(19) -0.0072(18)
C6 0.0176(17) 0.043(2) 0.039(2) 0.0097(17) 0.0016(15) 0.0006(15)
C7 0.033(2) 0.0291(19) 0.040(2) -0.0095(16) -0.0091(16) 0.0098(16)
C8 0.032(2) 0.046(2) 0.0321(18) 0.0116(19) 0.0077(16) 0.0052(18)
C9 0.057(3) 0.034(2) 0.0228(18) -0.0076(15) -0.0038(17) 0.0090(18)
C10 0.035(2) 0.0243(18) 0.038(2) 0.0069(15) -0.0096(17) -0.0076(17)
C11 0.0277(19) 0.042(2) 0.0166(14) 0.0002(13) -0.0004(12) 0.0053(16)
C12 0.0305(19) 0.0220(17) 0.0318(19) -0.0020(14) -0.0039(15) -0.0019(14)
N1 0.062(2) 0.0358(19) 0.0252(15) 0.0137(14) -0.0196(15) -0.0109(18)
Cs1 0.04336(13) 0.04336(13) 0.04335(19) 0.00260(12) -0.00260(12) 0.00863(16)
Cs2 0.05431(15) 0.05431(15) 0.02006(14) 0.00327(10) -0.00327(10) 0.01455(17)

loop_
_atom_type_symbol
_atom_type_description
_atom_type_scat_dispersion_real
_atom_type_scat_dispersion_imag
_atom_type_scat_source
C C 0.0033 0.0016 'International Tables Vol C Tables 4.2.6.8 and 6.1.1.4'
H H 0.0000 0.0000 'International Tables Vol C Tables 4.2.6.8 and 6.1.1.4'
B B 0.0013 0.0007 'International Tables Vol C Tables 4.2.6.8 and 6.1.1.4'
Cs Cs -0.3680 2.1192 'International Tables Vol C Tables 4.2.6.8 and 6.1.1.4'
N N 0.0061 0.0033 'International Tables Vol C Tables 4.2.6.8 and 6.1.1.4'

loop_
_geom_angle_atom_site_label_1
_geom_angle_atom_site_label_2
_geom_angle_atom_site_label_3
_geom_angle
B3 C1 B4 63.2(2)
B3 C1 B6 116.3(2)
B4 C1 B6 115.9(2)
B3 C1 B2 63.3(2)
B4 C1 B2 115.8(3)
B6 C1 B2 63.2(2)
B3 C1 B5 116.0(2)
B4 C1 B5 63.1(2)
B6 C1 B5 63.10(19)
B2 C1 B5 115.6(2)
B3 C1 H1 119.5
B4 C1 H1 113.0
B6 C1 H1 117.3
B2 C1 H1 122.9
B5 C1 H1 111.8
C3 B2 C1 121.0(3)
C3 B2 B7 126.1(3)
C1 B2 B7 104.0(2)
C3 B2 B11 125.0(3)
C1 B2 B11 104.1(2)
B7 B2 B11 61.3(2)
C3 B2 B3 120.6(3)
C1 B2 B3 57.91(19)
B7 B2 B3 60.1(2)
B11 B2 B3 109.0(3)
C3 B2 B6 119.0(3)
C1 B2 B6 58.35(19)
B7 B2 B6 108.8(2)
B11 B2 B6 59.9(2)
B3 B2 B6 107.8(3)
C4 B3 C1 121.7(3)
C4 B3 B7 126.1(3)
C1 B3 B7 103.7(2)
C4 B3 B8 124.6(3)
C1 B3 B8 104.2(2)
B7 B3 B8 60.6(2)
C4 B3 B4 119.1(3)
C1 B3 B4 58.5(2)
B7 B3 B4 108.3(2)
B8 B3 B4 60.1(2)
C4 B3 B2 121.4(3)
C1 B3 B2 58.8(2)
B7 B3 B2 58.9(2)
B8 B3 B2 107.7(2)
B4 B3 B2 108.2(3)
C5 B4 C1 121.5(3)
C5 B4 B9 125.4(3)
C1 B4 B9 104.1(2)
C5 B4 B3 120.0(3)
C1 B4 B3 58.3(2)
B9 B4 B3 108.4(3)
C5 B4 B8 125.5(3)
C1 B4 B8 103.9(3)
B9 B4 B8 60.6(2)
B3 B4 B8 59.9(2)
C5 B4 B5 119.9(3)
C1 B4 B5 58.9(2)
B9 B4 B5 59.6(2)
B3 B4 B5 108.4(3)
B8 B4 B5 108.3(3)
C6 B5 C1 121.0(3)
C6 B5 B10 126.4(3)
C1 B5 B10 103.8(3)
C6 B5 B9 125.8(3)
C1 B5 B9 103.6(3)
B10 B5 B9 60.9(2)
C6 B5 B4 119.3(3)
C1 B5 B4 58.0(2)
B10 B5 B4 108.5(3)
B9 B5 B4 59.9(2)
C6 B5 B6 120.4(3)
C1 B5 B6 58.3(2)
B10 B5 B6 59.8(2)
B9 B5 B6 108.3(3)
B4 B5 B6 107.7(3)
C7 B6 C1 122.6(3)
C7 B6 B10 124.3(3)
C1 B6 B10 103.8(3)
C7 B6 B11 125.1(3)
C1 B6 B11 103.9(2)
B10 B6 B11 60.7(2)
C7 B6 B2 121.4(3)
C1 B6 B2 58.47(19)
B10 B6 B2 107.9(3)
B11 B6 B2 59.4(2)
C7 B6 B5 119.8(3)
C1 B6 B5 58.6(2)
B10 B6 B5 59.5(2)
B11 B6 B5 108.1(3)
B2 B6 B5 108.0(3)
C8 B7 B2 121.4(3)
C8 B7 B12 123.3(3)
B2 B7 B12 106.4(2)
C8 B7 B3 122.2(3)
B2 B7 B3 60.9(2)
B12 B7 B3 106.1(3)
C8 B7 B8 121.8(3)
B2 B7 B8 108.8(3)
B12 B7 B8 59.2(2)
B3 B7 B8 59.9(2)
C8 B7 B11 121.0(3)
B2 B7 B11 59.8(2)
B12 B7 B11 59.36(19)
B3 B7 B11 108.5(3)
B8 B7 B11 108.2(2)
C9 B8 B12 124.0(3)
C9 B8 B3 121.3(3)
B12 B8 B3 106.4(3)
C9 B8 B4 122.0(3)
B12 B8 B4 105.9(2)
B3 B8 B4 60.0(2)
C9 B8 B7 121.6(3)
B12 B8 B7 59.77(19)
B3 B8 B7 59.6(2)
B4 B8 B7 107.5(3)
C9 B8 B9 122.5(3)
B12 B8 B9 59.1(2)
B3 B8 B9 107.7(3)
B4 B8 B9 59.6(2)
B7 B8 B9 107.8(2)
C10 B9 B12 123.2(3)
C10 B9 B5 121.6(3)
B12 B9 B5 106.4(2)
C10 B9 B4 122.3(3)
B12 B9 B4 106.2(2)
B5 B9 B4 60.5(2)
C10 B9 B10 121.3(3)
B12 B9 B10 59.6(2)
B5 B9 B10 59.5(2)
B4 B9 B10 107.8(3)
C10 B9 B8 121.9(3)
B12 B9 B8 59.4(2)
B5 B9 B8 108.3(2)
B4 B9 B8 59.8(2)
B10 B9 B8 108.1(2)
C11 B10 B12 125.2(2)
C11 B10 B5 120.4(3)
B12 B10 B5 106.1(2)
C11 B10 B6 120.5(3)
B12 B10 B6 106.2(2)
B5 B10 B6 60.78(19)
C11 B10 B9 122.3(3)
B12 B10 B9 59.0(2)
B5 B10 B9 59.7(2)
B6 B10 B9 108.1(2)
C11 B10 B11 122.1(3)
B12 B10 B11 59.5(2)
B5 B10 B11 108.4(2)
B6 B10 B11 59.8(2)
B9 B10 B11 107.9(2)
C12 B11 B12 123.3(3)
C12 B11 B2 122.0(3)
B12 B11 B2 105.7(2)
C12 B11 B6 122.5(3)
B12 B11 B6 106.0(3)
B2 B11 B6 60.7(2)
C12 B11 B10 122.1(3)
B12 B11 B10 59.36(19)
B2 B11 B10 108.0(2)
B6 B11 B10 59.5(2)
C12 B11 B7 121.5(3)
B12 B11 B7 59.54(19)
B2 B11 B7 58.8(2)
B6 B11 B7 107.5(2)
B10 B11 B7 107.9(2)
C2 B12 B9 119.9(3)
C2 B12 B8 117.9(3)
B9 B12 B8 61.6(2)
C2 B12 B10 121.9(2)
B9 B12 B10 61.3(2)
B8 B12 B10 111.3(2)
C2 B12 B11 120.9(3)
B9 B12 B11 111.2(2)
B8 B12 B11 111.1(2)
B10 B12 B11 61.2(2)
C2 B12 B7 119.1(3)
B9 B12 B7 110.9(2)
B8 B12 B7 61.1(2)
B10 B12 B7 110.6(2)
B11 B12 B7 61.1(2)
N1 C2 B12 176.5(4)

loop_
_geom_bond_atom_site_label_1
_geom_bond_atom_site_label_2
_geom_bond_distance
C1 B3 1.698(5)
C1 B4 1.702(5)
C1 B6 1.712(4)
C1 B2 1.714(5)
C1 B5 1.719(5)
C1 H1 0.9545
B2 C3 1.603(5)
B2 B7 1.755(5)
B2 B11 1.773(5)
B2 B3 1.791(5)
B2 B6 1.795(5)
B3 C4 1.592(5)
B3 B7 1.776(5)
B3 B8 1.781(5)
B3 B4 1.783(5)
B4 C5 1.593(5)
B4 B9 1.781(5)
B4 B8 1.785(6)
B4 B5 1.790(5)
B5 C6 1.593(5)
B5 B10 1.772(5)
B5 B9 1.775(5)
B5 B6 1.795(5)
B6 C7 1.586(5)
B6 B10 1.777(5)
B6 B11 1.781(6)
B7 C8 1.623(5)
B7 B12 1.771(5)
B7 B8 1.794(6)
B7 B11 1.799(5)
B8 C9 1.599(5)
B8 B12 1.760(5)
B8 B9 1.799(5)
B9 C10 1.618(5)
B9 B12 1.756(5)
B9 B10 1.796(5)
B10 C11 1.603(4)
B10 B12 1.766(5)
B10 B11 1.798(5)
B11 C12 1.628(5)
B11 B12 1.768(5)
B12 C2 1.621(5)
C2 N1 0.995(5)
C3 H3A 0.9800
C3 H3B 0.9800
C3 H3C 0.9800
C4 H4A 0.9800
C4 H4B 0.9800
C4 H4C 0.9800
C5 H5A 0.9800
C5 H5B 0.9800
C5 H5C 0.9800
C6 H6A 0.9800
C6 H6B 0.9800
C6 H6C 0.9800
C7 H7A 0.9800
C7 H7B 0.9800
C7 H7C 0.9800
C8 H8A 0.9800
C8 H8B 0.9800
C8 H8C 0.9800
C9 H9A 0.9800
C9 H9B 0.9800
C9 H9C 0.9800
C10 H10A 0.9800
C10 H10B 0.9800
C10 H10C 0.9800
C11 H11A 0.9800
C11 H11B 0.9800
C11 H11C 0.9800
C12 H12A 0.9800
C12 H12B 0.9800
C12 H12C 0.9800
Cs1 Cs2 5.5740(6)

loop_
_geom_torsion_atom_site_label_1
_geom_torsion_atom_site_label_2
_geom_torsion_atom_site_label_3
_geom_torsion_atom_site_label_4
_geom_torsion
B3 C1 B2 C3 -108.9(4)
B4 C1 B2 C3 -145.5(3)
B6 C1 B2 C3 107.0(4)
B5 C1 B2 C3 143.5(3)
B3 C1 B2 B7 40.4(2)
B4 C1 B2 B7 3.7(3)
B6 C1 B2 B7 -103.7(3)
B5 C1 B2 B7 -67.2(3)
B3 C1 B2 B11 103.8(3)
B4 C1 B2 B11 67.2(3)
B6 C1 B2 B11 -40.3(2)
B5 C1 B2 B11 -3.8(3)
B4 C1 B2 B3 -36.6(2)
B6 C1 B2 B3 -144.1(3)
B5 C1 B2 B3 -107.6(3)
B3 C1 B2 B6 144.1(3)
B4 C1 B2 B6 107.5(3)
B5 C1 B2 B6 36.5(3)
B4 C1 B3 C4 -107.0(4)
B6 C1 B3 C4 145.7(3)
B2 C1 B3 C4 110.0(4)
B5 C1 B3 C4 -143.0(3)
B4 C1 B3 B7 103.3(3)
B6 C1 B3 B7 -4.0(4)
B2 C1 B3 B7 -39.7(2)
B5 C1 B3 B7 67.3(3)
B4 C1 B3 B8 40.7(2)
B6 C1 B3 B8 -66.6(3)
B2 C1 B3 B8 -102.3(3)
B5 C1 B3 B8 4.7(4)
B6 C1 B3 B4 -107.3(3)
B2 C1 B3 B4 -143.0(2)
B5 C1 B3 B4 -36.0(3)
B4 C1 B3 B2 143.0(2)
B6 C1 B3 B2 35.7(3)
B5 C1 B3 B2 107.0(3)
C3 B2 B3 C4 -0.9(5)
C1 B2 B3 C4 -110.5(4)
B7 B2 B3 C4 115.9(4)
B11 B2 B3 C4 154.4(3)
B6 B2 B3 C4 -142.1(3)
C3 B2 B3 C1 109.7(3)
B7 B2 B3 C1 -133.6(2)
B11 B2 B3 C1 -95.1(3)
B6 B2 B3 C1 -31.6(2)
C3 B2 B3 B7 -116.8(3)
C1 B2 B3 B7 133.6(2)
B11 B2 B3 B7 38.5(2)
B6 B2 B3 B7 101.9(3)
C3 B2 B3 B8 -154.2(3)
C1 B2 B3 B8 96.2(3)
B7 B2 B3 B8 -37.4(3)
B11 B2 B3 B8 1.1(4)
B6 B2 B3 B8 64.6(3)
C3 B2 B3 B4 142.3(3)
C1 B2 B3 B4 32.7(2)
B7 B2 B3 B4 -100.9(3)
B11 B2 B3 B4 -62.4(3)
B6 B2 B3 B4 1.1(3)
B3 C1 B4 C5 108.1(4)
B6 C1 B4 C5 -144.1(3)
B2 C1 B4 C5 144.7(3)
B5 C1 B4 C5 -108.2(4)
B3 C1 B4 B9 -103.2(3)
B6 C1 B4 B9 4.7(4)
B2 C1 B4 B9 -66.5(3)
B5 C1 B4 B9 40.5(3)
B6 C1 B4 B3 107.9(3)
B2 C1 B4 B3 36.7(2)
B5 C1 B4 B3 143.7(3)
B3 C1 B4 B8 -40.5(2)
B6 C1 B4 B8 67.4(3)
B2 C1 B4 B8 -3.8(3)
B5 C1 B4 B8 103.2(3)
B3 C1 B4 B5 -143.7(3)
B6 C1 B4 B5 -35.8(3)
B2 C1 B4 B5 -107.0(3)
C4 B3 B4 C5 0.8(5)
C1 B3 B4 C5 -110.6(4)
B7 B3 B4 C5 154.2(3)
B8 B3 B4 C5 116.1(4)
B2 B3 B4 C5 -143.4(3)
C4 B3 B4 C1 111.4(3)
B7 B3 B4 C1 -95.2(3)
B8 B3 B4 C1 -133.2(2)
B2 B3 B4 C1 -32.8(2)
C4 B3 B4 B9 -153.1(3)
C1 B3 B4 B9 95.5(3)
B7 B3 B4 B9 0.3(4)
B8 B3 B4 B9 -37.7(3)
B2 B3 B4 B9 62.7(3)
C4 B3 B4 B8 -115.4(4)
C1 B3 B4 B8 133.2(2)
B7 B3 B4 B8 38.0(3)
B2 B3 B4 B8 100.4(3)
C4 B3 B4 B5 143.7(3)
C1 B3 B4 B5 32.3(2)
B7 B3 B4 B5 -62.9(3)
B8 B3 B4 B5 -100.9(3)
B2 B3 B4 B5 -0.5(3)
B3 C1 B5 C6 143.4(3)
B4 C1 B5 C6 107.3(4)
B6 C1 B5 C6 -108.8(4)
B2 C1 B5 C6 -145.4(3)
B3 C1 B5 B10 -67.4(3)
B4 C1 B5 B10 -103.4(3)
B6 C1 B5 B10 40.4(2)
B2 C1 B5 B10 3.9(3)
B3 C1 B5 B9 -4.5(4)
B4 C1 B5 B9 -40.6(3)
B6 C1 B5 B9 103.3(3)
B2 C1 B5 B9 66.7(3)
B3 C1 B5 B4 36.0(3)
B6 C1 B5 B4 143.8(3)
B2 C1 B5 B4 107.3(3)
B3 C1 B5 B6 -107.8(3)
B4 C1 B5 B6 -143.8(3)
B2 C1 B5 B6 -36.5(3)
C5 B4 B5 C6 0.7(5)
C1 B4 B5 C6 -110.2(3)
B9 B4 B5 C6 116.7(4)
B3 B4 B5 C6 -142.3(3)
B8 B4 B5 C6 154.3(3)
C5 B4 B5 C1 110.9(4)
B9 B4 B5 C1 -133.1(3)
B3 B4 B5 C1 -32.1(2)
B8 B4 B5 C1 -95.5(3)
C5 B4 B5 B10 -154.1(3)
C1 B4 B5 B10 95.0(3)
B9 B4 B5 B10 -38.1(3)
B3 B4 B5 B10 62.9(3)
B8 B4 B5 B10 -0.5(3)
C5 B4 B5 B9 -116.0(4)
C1 B4 B5 B9 133.1(3)
B3 B4 B5 B9 101.0(3)
B8 B4 B5 B9 37.6(2)
C5 B4 B5 B6 142.7(3)
C1 B4 B5 B6 31.8(3)
B9 B4 B5 B6 -101.3(3)
B3 B4 B5 B6 -0.3(4)
B8 B4 B5 B6 -63.7(3)
B3 C1 B6 C7 -145.2(3)
B4 C1 B6 C7 143.4(3)
B2 C1 B6 C7 -109.4(4)
B5 C1 B6 C7 107.6(4)
B3 C1 B6 B10 67.0(3)
B4 C1 B6 B10 -4.5(4)
B2 C1 B6 B10 102.7(3)
B5 C1 B6 B10 -40.3(2)
B3 C1 B6 B11 4.3(4)
B4 C1 B6 B11 -67.2(3)
B2 C1 B6 B11 40.0(2)
B5 C1 B6 B11 -103.0(3)
B3 C1 B6 B2 -35.8(3)
B4 C1 B6 B2 -107.2(3)
B5 C1 B6 B2 -143.0(3)
B3 C1 B6 B5 107.3(3)
B4 C1 B6 B5 35.8(3)
B2 C1 B6 B5 143.0(3)
C3 B2 B6 C7 1.0(5)
C1 B2 B6 C7 111.5(3)
B7 B2 B6 C7 -153.3(3)
B11 B2 B6 C7 -115.0(4)
B3 B2 B6 C7 143.0(3)
C3 B2 B6 C1 -110.6(3)
B7 B2 B6 C1 95.1(3)
B11 B2 B6 C1 133.5(3)
B3 B2 B6 C1 31.5(2)
C3 B2 B6 B10 153.9(3)
C1 B2 B6 B10 -95.5(3)
B7 B2 B6 B10 -0.4(4)
B11 B2 B6 B10 38.0(3)
B3 B2 B6 B10 -64.1(3)
C3 B2 B6 B11 115.9(3)
C1 B2 B6 B11 -133.5(3)
B7 B2 B6 B11 -38.4(3)
B3 B2 B6 B11 -102.1(3)
C3 B2 B6 B5 -143.2(3)
C1 B2 B6 B5 -32.7(2)
B7 B2 B6 B5 62.5(3)
B11 B2 B6 B5 100.8(3)
B3 B2 B6 B5 -1.2(3)
C6 B5 B6 C7 -2.4(5)
C1 B5 B6 C7 -112.2(3)
B10 B5 B6 C7 114.6(3)
B9 B5 B6 C7 152.7(3)
B4 B5 B6 C7 -143.9(3)
C6 B5 B6 C1 109.8(3)
B10 B5 B6 C1 -133.2(3)
B9 B5 B6 C1 -95.0(3)
B4 B5 B6 C1 -31.7(2)
C6 B5 B6 B10 -117.0(4)
C1 B5 B6 B10 133.2(3)
B9 B5 B6 B10 38.1(2)
B4 B5 B6 B10 101.5(3)
C6 B5 B6 B11 -154.7(3)
C1 B5 B6 B11 95.5(3)
B10 B5 B6 B11 -37.7(2)
B9 B5 B6 B11 0.4(3)
B4 B5 B6 B11 63.8(3)
C6 B5 B6 B2 142.4(3)
C1 B5 B6 B2 32.6(2)
B10 B5 B6 B2 -100.6(3)
B9 B5 B6 B2 -62.4(3)
B4 B5 B6 B2 0.9(4)
C3 B2 B7 C8 -4.2(5)
C1 B2 B7 C8 -151.3(3)
B11 B2 B7 C8 110.1(4)
B3 B2 B7 C8 -112.0(3)
B6 B2 B7 C8 147.8(3)
C3 B2 B7 B12 -152.5(3)
C1 B2 B7 B12 60.4(3)
B11 B2 B7 B12 -38.2(2)
B3 B2 B7 B12 99.6(3)
B6 B2 B7 B12 -0.5(3)
C3 B2 B7 B3 107.9(4)
C1 B2 B7 B3 -39.2(2)
B11 B2 B7 B3 -137.9(3)
B6 B2 B7 B3 -100.1(3)
C3 B2 B7 B8 145.2(3)
C1 B2 B7 B8 -1.9(3)
B11 B2 B7 B8 -100.6(3)
B3 B2 B7 B8 37.3(2)
B6 B2 B7 B8 -62.8(3)
C3 B2 B7 B11 -114.2(4)
C1 B2 B7 B11 98.6(3)
B3 B2 B7 B11 137.9(3)
B6 B2 B7 B11 37.7(2)
C4 B3 B7 C8 2.5(6)
C1 B3 B7 C8 150.4(3)
B8 B3 B7 C8 -110.8(4)
B4 B3 B7 C8 -148.6(3)
B2 B3 B7 C8 110.8(4)
C4 B3 B7 B2 -108.3(4)
C1 B3 B7 B2 39.6(2)
B8 B3 B7 B2 138.4(3)
B4 B3 B7 B2 100.6(3)
C4 B3 B7 B12 151.6(4)
C1 B3 B7 B12 -60.5(3)
B8 B3 B7 B12 38.3(2)
B4 B3 B7 B12 0.5(4)
B2 B3 B7 B12 -100.1(3)
C4 B3 B7 B8 113.3(4)
C1 B3 B7 B8 -98.8(3)
B4 B3 B7 B8 -37.8(3)
B2 B3 B7 B8 -138.4(3)
C4 B3 B7 B11 -146.0(4)
C1 B3 B7 B11 2.0(3)
B8 B3 B7 B11 100.7(3)
B4 B3 B7 B11 62.9(3)
B2 B3 B7 B11 -37.7(2)
C4 B3 B8 C9 -4.9(6)
C1 B3 B8 C9 -151.3(4)
B7 B3 B8 C9 110.7(4)
B4 B3 B8 C9 -111.5(4)
B2 B3 B8 C9 147.4(4)
C4 B3 B8 B12 -154.2(3)
C1 B3 B8 B12 59.3(3)
B7 B3 B8 B12 -38.6(2)
B4 B3 B8 B12 99.2(3)
B2 B3 B8 B12 -2.0(3)
C4 B3 B8 B4 106.6(4)
C1 B3 B8 B4 -39.9(2)
B7 B3 B8 B4 -137.8(3)
B2 B3 B8 B4 -101.2(3)
C4 B3 B8 B7 -115.6(4)
C1 B3 B8 B7 97.9(3)
B4 B3 B8 B7 137.8(3)
B2 B3 B8 B7 36.6(2)
C4 B3 B8 B9 143.7(3)
C1 B3 B8 B9 -2.8(3)
B7 B3 B8 B9 -100.7(3)
B4 B3 B8 B9 37.1(2)
B2 B3 B8 B9 -64.1(3)
C5 B4 B8 C9 3.0(5)
C1 B4 B8 C9 149.9(3)
B9 B4 B8 C9 -111.6(4)
B3 B4 B8 C9 110.2(4)
B5 B4 B8 C9 -148.7(3)
C5 B4 B8 B12 152.7(3)
C1 B4 B8 B12 -60.4(3)
B9 B4 B8 B12 38.2(2)
B3 B4 B8 B12 -100.0(3)
B5 B4 B8 B12 1.0(3)
C5 B4 B8 B3 -107.2(4)
C1 B4 B8 B3 39.7(2)
B9 B4 B8 B3 138.2(3)
B5 B4 B8 B3 101.1(3)
C5 B4 B8 B7 -144.6(3)
C1 B4 B8 B7 2.3(3)
B9 B4 B8 B7 100.8(3)
B3 B4 B8 B7 -37.4(2)
B5 B4 B8 B7 63.7(3)
C5 B4 B8 B9 114.5(4)
C1 B4 B8 B9 -98.5(3)
B3 B4 B8 B9 -138.2(3)
B5 B4 B8 B9 -37.1(2)
C8 B7 B8 C9 1.2(5)
B2 B7 B8 C9 -148.0(3)
B12 B7 B8 C9 113.7(3)
B3 B7 B8 C9 -110.2(3)
B11 B7 B8 C9 148.5(3)
C8 B7 B8 B12 -112.5(3)
B2 B7 B8 B12 98.3(3)
B3 B7 B8 B12 136.1(3)
B11 B7 B8 B12 34.9(2)
C8 B7 B8 B3 111.4(3)
B2 B7 B8 B3 -37.8(2)
B12 B7 B8 B3 -136.1(3)
B11 B7 B8 B3 -101.2(3)
C8 B7 B8 B4 149.0(3)
B2 B7 B8 B4 -0.2(3)
B12 B7 B8 B4 -98.5(3)
B3 B7 B8 B4 37.6(2)
B11 B7 B8 B4 -63.7(3)
C8 B7 B8 B9 -148.2(3)
B2 B7 B8 B9 62.6(3)
B12 B7 B8 B9 -35.7(2)
B3 B7 B8 B9 100.4(3)
B11 B7 B8 B9 -0.8(3)
C6 B5 B9 C10 5.7(5)
C1 B5 B9 C10 151.5(3)
B10 B5 B9 C10 -110.2(3)
B4 B5 B9 C10 111.9(4)
B6 B5 B9 C10 -147.8(3)
C6 B5 B9 B12 154.1(3)
C1 B5 B9 B12 -60.1(3)
B10 B5 B9 B12 38.2(2)
B4 B5 B9 B12 -99.7(3)
B6 B5 B9 B12 0.6(3)
C6 B5 B9 B4 -106.2(4)
C1 B5 B9 B4 39.6(2)
B10 B5 B9 B4 137.9(3)
B6 B5 B9 B4 100.3(3)
C6 B5 B9 B10 115.8(4)
C1 B5 B9 B10 -98.3(3)
B4 B5 B9 B10 -137.9(3)
B6 B5 B9 B10 -37.7(2)
C6 B5 B9 B8 -143.5(3)
C1 B5 B9 B8 2.4(3)
B10 B5 B9 B8 100.7(3)
B4 B5 B9 B8 -37.2(2)
B6 B5 B9 B8 63.0(3)
C5 B4 B9 C10 -3.8(6)
C1 B4 B9 C10 -150.9(3)
B3 B4 B9 C10 148.3(3)
B8 B4 B9 C10 110.9(4)
B5 B4 B9 C10 -110.8(4)
C5 B4 B9 B12 -153.1(4)
C1 B4 B9 B12 59.8(3)
B3 B4 B9 B12 -1.0(3)
B8 B4 B9 B12 -38.4(2)
B5 B4 B9 B12 100.0(3)
C5 B4 B9 B5 107.0(4)
C1 B4 B9 B5 -40.1(3)
B3 B4 B9 B5 -100.9(3)
B8 B4 B9 B5 -138.4(3)
C5 B4 B9 B10 144.3(4)
C1 B4 B9 B10 -2.8(4)
B3 B4 B9 B10 -63.6(3)
B8 B4 B9 B10 -101.0(3)
B5 B4 B9 B10 37.3(3)
C5 B4 B9 B8 -114.7(4)
C1 B4 B9 B8 98.2(3)
B3 B4 B9 B8 37.4(3)
B5 B4 B9 B8 138.4(3)
C9 B8 B9 C10 -0.7(5)
B12 B8 B9 C10 112.4(3)
B3 B8 B9 C10 -148.8(3)
B4 B8 B9 C10 -111.5(4)
B7 B8 B9 C10 148.3(3)
C9 B8 B9 B12 -113.0(4)
B3 B8 B9 B12 98.9(3)
B4 B8 B9 B12 136.1(3)
B7 B8 B9 B12 36.0(2)
C9 B8 B9 B5 148.3(3)
B12 B8 B9 B5 -98.6(3)
B3 B8 B9 B5 0.2(3)
B4 B8 B9 B5 37.5(2)
B7 B8 B9 B5 -62.7(3)
C9 B8 B9 B4 110.8(4)
B12 B8 B9 B4 -136.1(3)
B3 B8 B9 B4 -37.3(3)
B7 B8 B9 B4 -100.2(3)
C9 B8 B9 B10 -148.7(3)
B12 B8 B9 B10 -35.7(2)
B3 B8 B9 B10 63.2(3)
B4 B8 B9 B10 100.5(3)
B7 B8 B9 B10 0.3(3)
C6 B5 B10 C11 -2.9(5)
C1 B5 B10 C11 -149.9(3)
B9 B5 B10 C11 112.0(4)
B4 B5 B10 C11 149.7(3)
B6 B5 B10 C11 -110.2(3)
C6 B5 B10 B12 -152.7(3)
C1 B5 B10 B12 60.3(3)
B9 B5 B10 B12 -37.9(2)
B4 B5 B10 B12 -0.2(3)
B6 B5 B10 B12 99.9(3)
C6 B5 B10 B6 107.3(4)
C1 B5 B10 B6 -39.7(2)
B9 B5 B10 B6 -137.8(3)
B4 B5 B10 B6 -100.1(3)
C6 B5 B10 B9 -114.8(4)
C1 B5 B10 B9 98.1(3)
B4 B5 B10 B9 37.7(2)
B6 B5 B10 B9 137.8(3)
C6 B5 B10 B11 144.7(3)
C1 B5 B10 B11 -2.3(3)
B9 B5 B10 B11 -100.4(3)
B4 B5 B10 B11 -62.7(3)
B6 B5 B10 B11 37.4(3)
C7 B6 B10 C11 2.8(5)
C1 B6 B10 C11 150.0(3)
B11 B6 B10 C11 -111.7(4)
B2 B6 B10 C11 -149.1(3)
B5 B6 B10 C11 110.1(4)
C7 B6 B10 B12 153.1(3)
C1 B6 B10 B12 -59.8(3)
B11 B6 B10 B12 38.5(2)
B2 B6 B10 B12 1.1(3)
B5 B6 B10 B12 -99.7(3)
C7 B6 B10 B5 -107.3(4)
C1 B6 B10 B5 39.9(2)
B11 B6 B10 B5 138.2(3)
B2 B6 B10 B5 100.8(3)
C7 B6 B10 B9 -144.9(3)
C1 B6 B10 B9 2.3(3)
B11 B6 B10 B9 100.6(3)
B2 B6 B10 B9 63.2(3)
B5 B6 B10 B9 -37.6(3)
C7 B6 B10 B11 114.5(4)
C1 B6 B10 B11 -98.3(3)
B2 B6 B10 B11 -37.4(2)
B5 B6 B10 B11 -138.2(3)
C10 B9 B10 C11 1.9(5)
B12 B9 B10 C11 114.6(3)
B5 B9 B10 C11 -108.9(3)
B4 B9 B10 C11 -146.6(3)
B8 B9 B10 C11 150.1(3)
C10 B9 B10 B12 -112.7(4)
B5 B9 B10 B12 136.5(3)
B4 B9 B10 B12 98.8(3)
B8 B9 B10 B12 35.5(2)
C10 B9 B10 B5 110.8(4)
B12 B9 B10 B5 -136.5(3)
B4 B9 B10 B5 -37.8(3)
B8 B9 B10 B5 -101.0(3)
C10 B9 B10 B6 148.8(3)
B12 B9 B10 B6 -98.4(3)
B5 B9 B10 B6 38.1(2)
B4 B9 B10 B6 0.3(4)
B8 B9 B10 B6 -62.9(3)
C10 B9 B10 B11 -148.0(3)
B12 B9 B10 B11 -35.2(2)
B5 B9 B10 B11 101.3(3)
B4 B9 B10 B11 63.5(3)
B8 B9 B10 B11 0.3(3)
C3 B2 B11 C12 6.0(5)
C1 B2 B11 C12 151.6(3)
B7 B2 B11 C12 -110.0(3)
B3 B2 B11 C12 -147.9(3)
B6 B2 B11 C12 112.1(4)
C3 B2 B11 B12 154.1(3)
C1 B2 B11 B12 -60.2(3)
B7 B2 B11 B12 38.2(2)
B3 B2 B11 B12 0.2(3)
B6 B2 B11 B12 -99.8(3)
C3 B2 B11 B6 -106.1(4)
C1 B2 B11 B6 39.5(2)
B7 B2 B11 B6 137.9(3)
B3 B2 B11 B6 100.0(3)
C3 B2 B11 B10 -143.6(3)
C1 B2 B11 B10 2.0(3)
B7 B2 B11 B10 100.5(3)
B3 B2 B11 B10 62.5(3)
B6 B2 B11 B10 -37.5(2)
C3 B2 B11 B7 116.0(4)
C1 B2 B11 B7 -98.4(3)
B3 B2 B11 B7 -37.9(2)
B6 B2 B11 B7 -137.9(3)
C7 B6 B11 C12 -2.4(5)
C1 B6 B11 C12 -150.8(3)
B10 B6 B11 C12 110.9(3)
B2 B6 B11 C12 -111.3(3)
B5 B6 B11 C12 148.1(3)
C7 B6 B11 B12 -151.7(3)
C1 B6 B11 B12 59.8(3)
B10 B6 B11 B12 -38.4(2)
B2 B6 B11 B12 99.4(3)
B5 B6 B11 B12 -1.3(3)
C7 B6 B11 B2 108.9(4)
C1 B6 B11 B2 -39.5(2)
B10 B6 B11 B2 -137.8(3)
B5 B6 B11 B2 -100.6(3)
C7 B6 B11 B10 -113.3(4)
C1 B6 B11 B10 98.3(3)
B2 B6 B11 B10 137.8(3)
B5 B6 B11 B10 37.2(2)
C7 B6 B11 B7 145.8(3)
C1 B6 B11 B7 -2.6(3)
B10 B6 B11 B7 -100.9(3)
B2 B6 B11 B7 36.9(2)
B5 B6 B11 B7 -63.7(3)
C11 B10 B11 C12 -2.4(5)
B12 B10 B11 C12 112.5(3)
B5 B10 B11 C12 -149.3(3)
B6 B10 B11 C12 -111.5(3)
B9 B10 B11 C12 147.5(3)
C11 B10 B11 B12 -114.9(3)
B5 B10 B11 B12 98.2(3)
B6 B10 B11 B12 136.0(2)
B9 B10 B11 B12 35.1(2)
C11 B10 B11 B2 147.1(3)
B12 B10 B11 B2 -98.0(3)
B5 B10 B11 B2 0.2(3)
B6 B10 B11 B2 38.0(2)
B9 B10 B11 B2 -63.0(3)
C11 B10 B11 B6 109.1(3)
B12 B10 B11 B6 -136.0(2)
B5 B10 B11 B6 -37.8(2)
B9 B10 B11 B6 -101.0(3)
C11 B10 B11 B7 -150.7(3)
B12 B10 B11 B7 -35.9(2)
B5 B10 B11 B7 62.3(3)
B6 B10 B11 B7 100.2(3)
B9 B10 B11 B7 -0.8(3)
C8 B7 B11 C12 0.1(5)
B2 B7 B11 C12 110.9(3)
B12 B7 B11 C12 -112.8(3)
B3 B7 B11 C12 149.0(3)
B8 B7 B11 C12 -147.6(3)
C8 B7 B11 B12 112.9(3)
B2 B7 B11 B12 -136.4(3)
B3 B7 B11 B12 -98.2(3)
B8 B7 B11 B12 -34.8(2)
C8 B7 B11 B2 -110.7(4)
B12 B7 B11 B2 136.4(3)
B3 B7 B11 B2 38.2(2)
B8 B7 B11 B2 101.6(3)
C8 B7 B11 B6 -148.5(3)
B2 B7 B11 B6 -37.7(2)
B12 B7 B11 B6 98.6(3)
B3 B7 B11 B6 0.4(3)
B8 B7 B11 B6 63.8(3)
C8 B7 B11 B10 148.7(3)
B2 B7 B11 B10 -100.6(3)
B12 B7 B11 B10 35.8(2)
B3 B7 B11 B10 -62.4(3)
B8 B7 B11 B10 1.0(3)
C10 B9 B12 C2 -2.7(5)
B5 B9 B12 C2 -150.5(3)
B4 B9 B12 C2 146.2(3)
B10 B9 B12 C2 -112.3(3)
B8 B9 B12 C2 107.6(3)
C10 B9 B12 B8 -110.3(4)
B5 B9 B12 B8 101.9(3)
B4 B9 B12 B8 38.6(2)
B10 B9 B12 B8 140.1(3)
C10 B9 B12 B10 109.6(3)
B5 B9 B12 B10 -38.2(2)
B4 B9 B12 B10 -101.5(3)
B8 B9 B12 B10 -140.1(3)
C10 B9 B12 B11 146.4(3)
B5 B9 B12 B11 -1.4(3)
B4 B9 B12 B11 -64.7(3)
B10 B9 B12 B11 36.8(2)
B8 B9 B12 B11 -103.3(3)
C10 B9 B12 B7 -147.6(3)
B5 B9 B12 B7 64.6(3)
B4 B9 B12 B7 1.3(3)
B10 B9 B12 B7 102.7(3)
B8 B9 B12 B7 -37.3(2)
C9 B8 B12 C2 -0.2(5)
B3 B8 B12 C2 148.1(3)
B4 B8 B12 C2 -149.1(3)
B7 B8 B12 C2 109.6(3)
B9 B8 B12 C2 -110.7(3)
C9 B8 B12 B9 110.6(4)
B3 B8 B12 B9 -101.1(3)
B4 B8 B12 B9 -38.4(2)
B7 B8 B12 B9 -139.7(3)
C9 B8 B12 B10 147.8(4)
B3 B8 B12 B10 -63.9(3)
B4 B8 B12 B10 -1.2(3)
B7 B8 B12 B10 -102.5(3)
B9 B8 B12 B10 37.2(3)
C9 B8 B12 B11 -146.1(4)
B3 B8 B12 B11 2.2(3)
B4 B8 B12 B11 64.9(3)
B7 B8 B12 B11 -36.3(2)
B9 B8 B12 B11 103.3(3)
C9 B8 B12 B7 -109.8(4)
B3 B8 B12 B7 38.5(2)
B4 B8 B12 B7 101.3(3)
B9 B8 B12 B7 139.7(3)
C11 B10 B12 C2 -0.6(5)
B5 B10 B12 C2 147.4(3)
B6 B10 B12 C2 -149.1(3)
B9 B10 B12 C2 109.2(3)
B11 B10 B12 C2 -110.4(3)
C11 B10 B12 B9 -109.8(4)
B5 B10 B12 B9 38.2(2)
B6 B10 B12 B9 101.7(3)
B11 B10 B12 B9 140.4(2)
C11 B10 B12 B8 -147.1(3)
B5 B10 B12 B8 0.9(4)
B6 B10 B12 B8 64.4(3)
B9 B10 B12 B8 -37.3(2)
B11 B10 B12 B8 103.1(3)
C11 B10 B12 B11 109.8(4)
B5 B10 B12 B11 -102.2(3)
B6 B10 B12 B11 -38.7(2)
B9 B10 B12 B11 -140.4(2)
C11 B10 B12 B7 147.0(3)
B5 B10 B12 B7 -65.0(3)
B6 B10 B12 B7 -1.4(3)
B9 B10 B12 B7 -103.2(3)
B11 B10 B12 B7 37.2(2)
C12 B11 B12 C2 1.4(4)
B2 B11 B12 C2 -146.3(3)
B6 B11 B12 C2 150.4(3)
B10 B11 B12 C2 111.9(3)
B7 B11 B12 C2 -108.4(3)
C12 B11 B12 B9 -147.3(3)
B2 B11 B12 B9 65.0(3)
B6 B11 B12 B9 1.7(3)
B10 B11 B12 B9 -36.8(2)
B7 B11 B12 B9 102.9(3)
C12 B11 B12 B8 146.1(3)
B2 B11 B12 B8 -1.5(3)
B6 B11 B12 B8 -64.9(3)
B10 B11 B12 B8 -103.4(3)
B7 B11 B12 B8 36.3(2)
C12 B11 B12 B10 -110.5(3)
B2 B11 B12 B10 101.9(3)
B6 B11 B12 B10 38.5(2)
B7 B11 B12 B10 139.7(2)
C12 B11 B12 B7 109.8(3)
B2 B11 B12 B7 -37.8(2)
B6 B11 B12 B7 -101.2(3)
B10 B11 B12 B7 -139.7(2)
C8 B7 B12 C2 2.3(5)
B2 B7 B12 C2 149.9(3)
B3 B7 B12 C2 -146.4(3)
B8 B7 B12 C2 -107.8(3)
B11 B7 B12 C2 111.4(3)
C8 B7 B12 B9 147.6(3)
B2 B7 B12 B9 -64.9(3)
B3 B7 B12 B9 -1.1(3)
B8 B7 B12 B9 37.5(2)
B11 B7 B12 B9 -103.3(3)
C8 B7 B12 B8 110.0(4)
B2 B7 B12 B8 -102.4(3)
B3 B7 B12 B8 -38.6(3)
B11 B7 B12 B8 -140.9(3)
C8 B7 B12 B10 -146.3(3)
B2 B7 B12 B10 1.2(3)
B3 B7 B12 B10 65.0(3)
B8 B7 B12 B10 103.6(3)
B11 B7 B12 B10 -37.2(2)
C8 B7 B12 B11 -109.1(4)
B2 B7 B12 B11 38.5(2)
B3 B7 B12 B11 102.2(3)
B8 B7 B12 B11 140.9(3)
B9 B12 C2 N1 -78(7)
B8 B12 C2 N1 -7(7)
B10 B12 C2 N1 -151(7)
B11 B12 C2 N1 135(7)
B7 B12 C2 N1 64(7)
